data_7056410
loop_
_publ_author_name
'Liu, Tianlin'
'Qi, Xiujuan'
'Wang, Kangcai'
'Zhang, Jiaheng'
'Zhang, Wenquan'
'Zhang, Qinghua'

_publ_section_title
;
 Green primary energetic materials based on
 N-(3-nitro-1-(trinitromethyl)-1H-1,2,4-triazol-5-yl)nitramide
;
_journal_name_full 'New J. Chem.'
_journal_paper_doi 10.1039/C7NJ01917C
_journal_year 2017
_chemical_formula_moiety 'C3 N9 O10, C2 H5 N4'
_chemical_formula_sum 'C5 H5 N13 O10'
_chemical_formula_weight 407.22
_space_group_crystal_system orthorhombic
_space_group_IT_number 29
_space_group_name_Hall 'P 2c -2ac'
_space_group_name_H-M_alt 'P c a 21'
_symmetry_space_group_name_Hall 'P 2c -2ac'
_symmetry_space_group_name_H-M 'P c a 21'
_atom_sites_solution_hydrogens mixed
_atom_sites_solution_primary direct
_audit_creation_date 2016-06-03
_audit_creation_method
;
Olex2 1.2
(compiled 2016.02.19 svn.r3266 for OlexSys, GUI svn.r5155)
;
_audit_update_record
;
2016-09-06 deposited with the CCDC.
2017-07-12 downloaded from the CCDC.
;
_cell_angle_alpha 90
_cell_angle_beta 90
_cell_angle_gamma 90
_cell_formula_units_Z 8
_cell_length_a 23.003(2)
_cell_length_b 6.7490(7)
_cell_length_c 19.422(2)
_cell_measurement_reflns_used 3572
_cell_measurement_temperature 296.15
_cell_measurement_theta_max 20.377
_cell_measurement_theta_min 2.745
_cell_volume 3015.2(5)
_computing_cell_refinement 'SAINT v7.68A (Bruker, 2009)'
_computing_data_reduction 'SAINT v7.68A (Bruker, 2009)'
_computing_molecular_graphics 'Olex2 (Dolomanov et al., 2009)'
_computing_publication_material 'Olex2 (Dolomanov et al., 2009)'
_computing_structure_refinement 'ShelXL (Sheldrick, 2015)'
_computing_structure_solution 'ShelXT (Sheldrick, 2015)'
_diffrn_ambient_temperature 296.15
_diffrn_measured_fraction_theta_full 1.000
_diffrn_measured_fraction_theta_max 1.000
_diffrn_measurement_device_type 'CCD area detector'
_diffrn_measurement_method 'phi and omega scans'
_diffrn_radiation_monochromator graphite
_diffrn_radiation_type MoK\a
_diffrn_radiation_wavelength 0.71073
_diffrn_reflns_av_R_equivalents 0.0483
_diffrn_reflns_av_unetI/netI 0.0594
_diffrn_reflns_Laue_measured_fraction_full 1.000
_diffrn_reflns_Laue_measured_fraction_max 1.000
_diffrn_reflns_limit_h_max 28
_diffrn_reflns_limit_h_min -28
_diffrn_reflns_limit_k_max 8
_diffrn_reflns_limit_k_min -8
_diffrn_reflns_limit_l_max 22
_diffrn_reflns_limit_l_min -24
_diffrn_reflns_number 22518
_diffrn_reflns_point_group_measured_fraction_full 1.000
_diffrn_reflns_point_group_measured_fraction_max 1.000
_diffrn_reflns_theta_full 25.242
_diffrn_reflns_theta_max 26.370
_diffrn_reflns_theta_min 1.771
_exptl_absorpt_coefficient_mu 0.170
_exptl_absorpt_correction_T_max 0.7456
_exptl_absorpt_correction_T_min 0.6181
_exptl_absorpt_correction_type multi-scan
_exptl_absorpt_process_details
;
SADABS-2008/1 (Bruker,2008) was used for absorption correction.
wR2(int) was 0.0748 before and 0.0569 after correction.
The Ratio of minimum to maximum transmission is 0.8290.
The \l/2 correction factor is 0.0015.
;
_exptl_crystal_colour 'clear whiteish colourless'
_exptl_crystal_colour_lustre clear
_exptl_crystal_colour_modifier whiteish
_exptl_crystal_colour_primary colourless
_exptl_crystal_density_diffrn 1.794
_exptl_crystal_description block
_exptl_crystal_F_000 1648
_exptl_crystal_size_max 0.24
_exptl_crystal_size_mid 0.22
_exptl_crystal_size_min 0.2
_refine_diff_density_max 0.468
_refine_diff_density_min -0.244
_refine_diff_density_rms 0.052
_refine_ls_abs_structure_details
;
 Refined as an inversion twin.
;
_refine_ls_abs_structure_Flack 0(3)
_refine_ls_extinction_method none
_refine_ls_goodness_of_fit_ref 1.006
_refine_ls_hydrogen_treatment mixed
_refine_ls_matrix_type full
_refine_ls_number_parameters 512
_refine_ls_number_reflns 5696
_refine_ls_number_restraints 166
_refine_ls_restrained_S_all 0.999
_refine_ls_R_factor_all 0.1222
_refine_ls_R_factor_gt 0.0602
_refine_ls_shift/su_max 0.000
_refine_ls_shift/su_mean 0.000
_refine_ls_structure_factor_coef Fsqd
_refine_ls_weighting_details 'w=1/[\s^2^(Fo^2^)+(0.0972P)^2^] where P=(Fo^2^+2Fc^2^)/3'
_refine_ls_weighting_scheme calc
_refine_ls_wR_factor_gt 0.1454
_refine_ls_wR_factor_ref 0.1774
_reflns_Friedel_coverage 0.939
_reflns_Friedel_fraction_full 1.000
_reflns_Friedel_fraction_max 1.000
_reflns_number_gt 3165
_reflns_number_total 5696
_reflns_threshold_expression 'I > 2\s(I)'
_cod_data_source_file c7nj01917c2.cif
_cod_data_source_block a
_cod_original_cell_volume 3015.1(6)
_cod_database_code 7056410
_shelx_space_group_comment
;
The symmetry employed for this shelxl refinement is uniquely defined
by the following loop, which should always be used as a source of
symmetry information in preference to the above space-group names.
They are only intended as comments.
;
_olex2_refinement_description
;
1. Twinned data refinement
 Scales: 1(3) 0(3)
2. Fixed Uiso
 At 1.2 times of:
  All C(H) groups, All N(H) groups, All N(H,H) groups
3. Restrained distances
 O2-N4
 2.9 with sigma of 0.02
 O12-N17
 2.9 with sigma of 0.02
 N17-H17
 0.88 with sigma of 0.02
4. Restrained planarity
 C6, C7, N15, N16, N17
 with sigma of 0.1
5. Rigid bond restraints
 All non-hydrogen atoms
 with sigma for 1-2 distances of 0.01 and sigma for 1-3 distances of 0.01
6. Uiso/Uaniso restraints and constraints
Uanis(O16) \\sim Ueq, Uanis(O15) \\sim Ueq, Uanis(N25) \\sim Ueq: with sigma of
0.1 and sigma for terminal atoms of 0.2
Uanis(C7) \\sim Ueq: with sigma of 0.01 and sigma for terminal atoms of 0.02
7.a Rotating group:
 N14(H14A,H14B), N1(H1A,H1B)
7.b Aromatic/amide H refined with riding coordinates:
 C6(H6), C7(H7), C1(H1), C2(H2), N4(H4)
;
_shelx_shelxl_version_number 2014/7
_olex2_submission_special_instructions 'No special instructions were received'

loop_
_space_group_symop_operation_xyz
'x, y, z'
'-x, -y, z+1/2'
'x+1/2, -y, z'
'-x+1/2, y, z+1/2'

loop_
_atom_site_label
_atom_site_type_symbol
_atom_site_fract_x
_atom_site_fract_y
_atom_site_fract_z
_atom_site_U_iso_or_equiv
_atom_site_adp_type
_atom_site_occupancy
_atom_site_site_symmetry_order
_atom_site_calc_flag
_atom_site_refinement_flags_posn
_atom_site_refinement_flags_adp
C3 C -0.3346(3) -0.6836(9) -0.3949(4) 0.0459(15) Uani 1 1 d . U
C4 C -0.4066(3) -0.8443(9) -0.3624(4) 0.0476(15) Uani 1 1 d . U
C5 C -0.3883(3) -0.5039(10) -0.4876(4) 0.0484(16) Uani 1 1 d . U
N5 N -0.2387(3) -0.6228(9) -0.3790(4) 0.0610(17) Uani 1 1 d . U
N6 N -0.2868(2) -0.5852(8) -0.4135(4) 0.0590(17) Uani 1 1 d . U
N7 N -0.3501(2) -0.8194(8) -0.3488(3) 0.0503(14) Uani 1 1 d . U
N8 N -0.4416(3) -0.9829(9) -0.3220(4) 0.0600(16) Uani 1 1 d . U
N9 N -0.4311(2) -0.7468(8) -0.4114(3) 0.0507(14) Uani 1 1 d . U
N10 N -0.3840(2) -0.6391(8) -0.4333(3) 0.0487(14) Uani 1 1 d . U
N11 N -0.3561(3) -0.5775(13) -0.5524(4) 0.0733(19) Uani 1 1 d . U
N12 N -0.3661(3) -0.2969(11) -0.4658(5) 0.076(2) Uani 1 1 d . U
N13 N -0.4522(3) -0.4781(11) -0.5088(4) 0.0659(17) Uani 1 1 d . U
O1 O -0.2352(2) -0.7431(9) -0.3315(3) 0.0816(17) Uani 1 1 d . U
O2 O -0.1950(2) -0.5238(9) -0.3963(4) 0.0855(19) Uani 1 1 d D U
O3 O -0.4182(3) -1.0709(9) -0.2761(3) 0.0765(16) Uani 1 1 d . U
O4 O -0.4927(3) -1.0016(11) -0.3368(4) 0.104(2) Uani 1 1 d . U
O5 O -0.3343(3) -0.7382(9) -0.5482(3) 0.0850(18) Uani 1 1 d . U
O6 O -0.3593(4) -0.4750(14) -0.6019(5) 0.140(4) Uani 1 1 d . U
O7 O -0.3509(4) -0.1904(12) -0.5111(5) 0.136(3) Uani 1 1 d . U
O8 O -0.3695(4) -0.2640(10) -0.4057(5) 0.115(3) Uani 1 1 d . U
O9 O -0.4697(3) -0.5777(15) -0.5540(5) 0.119(3) Uani 1 1 d . U
O10 O -0.4791(3) -0.3617(10) -0.4739(4) 0.106(2) Uani 1 1 d . U
C8 C -0.5852(3) -0.1245(10) -0.6065(4) 0.0485(16) Uani 1 1 d . U
C9 C -0.6574(3) -0.2824(9) -0.6406(4) 0.0477(16) Uani 1 1 d . U
C10 C -0.6378(3) 0.0677(10) -0.5186(4) 0.0528(17) Uani 1 1 d . U
N18 N -0.4871(3) -0.0855(10) -0.6183(4) 0.0612(16) Uani 1 1 d . U
N19 N -0.5358(3) -0.0328(9) -0.5871(3) 0.0619(17) Uani 1 1 d . U
N20 N -0.5998(2) -0.2620(7) -0.6516(3) 0.0514(14) Uani 1 1 d . U
N21 N -0.6922(3) -0.4210(9) -0.6815(4) 0.0606(16) Uani 1 1 d . U
N22 N -0.6820(2) -0.1748(8) -0.5933(3) 0.0504(13) Uani 1 1 d . U
N23 N -0.6343(2) -0.0654(8) -0.5712(3) 0.0508(14) Uani 1 1 d . U
N24 N -0.6127(3) -0.0156(14) -0.4510(4) 0.089(2) Uani 1 1 d . U
N25 N -0.6092(4) 0.2665(12) -0.5372(7) 0.097(3) Uani 1 1 d . U
N26 N -0.7030(3) 0.1151(11) -0.5034(4) 0.0672(17) Uani 1 1 d . U
O11 O -0.4854(2) -0.2112(11) -0.6636(4) 0.103(2) Uani 1 1 d . U
O12 O -0.4431(2) -0.0004(10) -0.6004(4) 0.097(2) Uani 1 1 d D U
O13 O -0.6661(3) -0.5163(8) -0.7249(3) 0.0792(17) Uani 1 1 d . U
O14 O -0.7428(3) -0.4334(10) -0.6689(4) 0.099(2) Uani 1 1 d . U
O15 O -0.6102(4) 0.3105(12) -0.5943(7) 0.147(4) Uani 1 1 d . U
O16 O -0.5875(5) 0.3508(17) -0.4884(7) 0.216(7) Uani 1 1 d . U
O17 O -0.5932(3) -0.1787(11) -0.4530(4) 0.098(2) Uani 1 1 d . U
O18 O -0.6202(4) 0.0780(17) -0.3989(5) 0.153(4) Uani 1 1 d . U
O19 O -0.7251(3) 0.0232(12) -0.4581(4) 0.106(2) Uani 1 1 d . U
O20 O -0.7243(3) 0.2396(11) -0.5398(4) 0.100(2) Uani 1 1 d . U
C6 C -0.3024(4) -0.1963(12) -0.7717(5) 0.077(2) Uani 1 1 d . U
H6 H -0.2909 -0.2551 -0.8128 0.092 Uiso 1 1 calc R .
C7 C -0.3000(3) -0.0334(10) -0.6777(4) 0.0554(19) Uani 1 1 d . U
H7 H -0.2879 0.0430 -0.6405 0.066 Uiso 1 1 calc R .
N14 N -0.2091(3) -0.0425(10) -0.7373(4) 0.0684(18) Uani 1 1 d . U
H14A H -0.1885 -0.1492 -0.7370 0.082 Uiso 1 1 d GR .
H14B H -0.2037 0.0193 -0.7755 0.082 Uiso 1 1 d GR .
N15 N -0.2678(3) -0.0894(9) -0.7306(3) 0.0557(15) Uani 1 1 d . U
N16 N -0.3552(3) -0.2061(12) -0.7455(5) 0.086(2) Uani 1 1 d . U
N17 N -0.3507(3) -0.1037(11) -0.6873(4) 0.0707(18) Uani 1 1 d D U
H17 H -0.383(2) -0.086(14) -0.663(4) 0.09(3) Uiso 1 1 d D .
C1 C -0.0486(4) -0.6618(13) -0.2266(6) 0.086(3) Uani 1 1 d . U
H1 H -0.0350 -0.7046 -0.1841 0.103 Uiso 1 1 calc R .
C2 C -0.0501(4) -0.5153(12) -0.3227(5) 0.068(2) Uani 1 1 d . U
H2 H -0.0398 -0.4421 -0.3615 0.082 Uiso 1 1 calc R .
N1 N 0.0386(3) -0.4850(10) -0.2642(5) 0.082(2) Uani 1 1 d . U
H1A H 0.0617 -0.5847 -0.2690 0.099 Uiso 1 1 d GR .
H1B H 0.0460 -0.3985 -0.2957 0.099 Uiso 1 1 d GR .
N2 N -0.0181(3) -0.5519(9) -0.2704(4) 0.0643(17) Uani 1 1 d . U
N3 N -0.1007(4) -0.7022(13) -0.2512(6) 0.104(3) Uani 1 1 d . U
N4 N -0.1005(3) -0.6018(12) -0.3109(5) 0.087(2) Uani 1 1 d D U
H4 H -0.1298 -0.5946 -0.3382 0.104 Uiso 1 1 calc R .

loop_
_atom_site_aniso_label
_atom_site_aniso_U_11
_atom_site_aniso_U_22
_atom_site_aniso_U_33
_atom_site_aniso_U_23
_atom_site_aniso_U_13
_atom_site_aniso_U_12
C3 0.041(3) 0.046(3) 0.050(4) -0.005(3) -0.001(3) 0.006(3)
C4 0.042(3) 0.047(3) 0.053(4) -0.001(3) 0.000(3) 0.003(3)
C5 0.039(4) 0.050(4) 0.057(4) 0.006(3) 0.001(3) 0.007(3)
N5 0.050(4) 0.061(4) 0.072(5) -0.015(3) -0.009(3) -0.009(3)
N6 0.033(3) 0.064(3) 0.080(5) 0.002(3) -0.008(3) -0.008(3)
N7 0.041(3) 0.052(3) 0.058(4) -0.003(3) -0.009(3) 0.000(2)
N8 0.058(4) 0.058(4) 0.065(5) 0.004(3) 0.002(4) -0.004(3)
N9 0.037(3) 0.058(3) 0.057(4) -0.001(3) -0.002(3) -0.005(2)
N10 0.030(3) 0.060(3) 0.056(4) 0.003(3) -0.003(2) 0.002(2)
N11 0.066(4) 0.092(5) 0.061(4) 0.010(4) 0.010(4) 0.014(4)
N12 0.058(4) 0.056(4) 0.114(6) 0.006(4) 0.002(4) 0.006(3)
N13 0.054(4) 0.082(4) 0.062(5) 0.021(4) -0.002(3) 0.008(3)
O1 0.059(3) 0.100(4) 0.087(4) 0.011(4) -0.021(3) -0.003(3)
O2 0.044(3) 0.102(4) 0.111(5) -0.003(4) -0.011(3) -0.021(3)
O3 0.077(4) 0.085(4) 0.068(4) 0.021(3) -0.004(3) -0.006(3)
O4 0.063(4) 0.122(5) 0.129(6) 0.052(5) -0.020(4) -0.033(3)
O5 0.095(4) 0.075(4) 0.085(5) -0.022(3) 0.012(3) 0.018(3)
O6 0.163(8) 0.170(8) 0.088(5) 0.054(6) 0.050(6) 0.061(6)
O7 0.130(6) 0.103(5) 0.175(8) 0.069(6) -0.041(6) -0.057(5)
O8 0.148(7) 0.070(4) 0.126(6) -0.035(5) 0.013(5) 0.010(4)
O9 0.081(5) 0.184(8) 0.093(5) -0.007(5) -0.030(4) -0.010(5)
O10 0.061(4) 0.107(5) 0.151(7) 0.011(5) 0.018(4) 0.036(4)
C8 0.039(3) 0.050(4) 0.056(4) 0.009(3) 0.007(3) 0.007(3)
C9 0.036(3) 0.049(4) 0.058(4) 0.005(3) 0.002(3) 0.007(3)
C10 0.043(4) 0.051(4) 0.064(5) -0.007(3) -0.008(3) 0.010(3)
N18 0.042(3) 0.066(4) 0.076(5) 0.012(4) 0.009(3) 0.001(3)
N19 0.041(3) 0.078(4) 0.066(5) -0.008(3) 0.010(3) -0.004(3)
N20 0.049(3) 0.045(3) 0.061(4) 0.005(3) 0.008(3) 0.001(2)
N21 0.058(4) 0.060(3) 0.064(4) -0.007(3) 0.002(3) -0.002(3)
N22 0.041(3) 0.053(3) 0.057(4) -0.003(3) -0.003(3) 0.004(2)
N23 0.039(3) 0.059(3) 0.054(4) -0.002(3) 0.001(3) 0.004(2)
N24 0.082(5) 0.123(6) 0.061(5) -0.023(5) -0.023(4) 0.044(5)
N25 0.065(5) 0.053(4) 0.174(9) -0.023(5) 0.028(6) 0.002(4)
N26 0.053(4) 0.074(4) 0.075(5) -0.003(4) -0.001(3) 0.010(3)
O11 0.046(3) 0.123(5) 0.139(6) -0.052(5) 0.023(4) -0.002(3)
O12 0.045(3) 0.127(5) 0.119(5) -0.023(5) 0.008(4) -0.020(3)
O13 0.075(4) 0.084(4) 0.078(5) -0.017(4) 0.001(3) 0.005(3)
O14 0.053(3) 0.123(5) 0.120(6) -0.036(5) 0.010(4) -0.026(3)
O15 0.124(7) 0.089(5) 0.228(9) 0.099(6) -0.019(7) -0.006(4)
O16 0.195(10) 0.209(11) 0.244(10) -0.163(10) 0.127(8) -0.139(9)
O17 0.101(5) 0.111(5) 0.083(5) 0.036(4) 0.009(4) 0.039(4)
O18 0.166(8) 0.205(9) 0.088(6) -0.047(6) -0.035(6) 0.073(7)
O19 0.080(5) 0.137(6) 0.101(6) 0.013(5) 0.028(4) 0.015(4)
O20 0.069(4) 0.111(5) 0.118(5) 0.005(4) -0.009(4) 0.044(3)
C6 0.075(6) 0.085(5) 0.071(6) -0.018(5) -0.005(4) -0.006(5)
C7 0.048(4) 0.059(4) 0.059(5) -0.002(4) 0.007(4) -0.002(3)
N14 0.054(4) 0.089(5) 0.062(4) 0.003(4) 0.013(3) -0.003(3)
N15 0.049(3) 0.067(4) 0.052(4) 0.003(3) 0.009(3) 0.002(3)
N16 0.069(5) 0.095(5) 0.094(5) -0.009(5) -0.008(4) -0.015(4)
N17 0.047(4) 0.081(5) 0.084(5) 0.004(4) 0.010(4) -0.001(3)
C1 0.082(6) 0.091(6) 0.086(6) 0.024(5) 0.020(5) 0.005(5)
C2 0.068(5) 0.084(5) 0.054(5) 0.005(4) -0.010(4) 0.004(4)
N1 0.072(5) 0.072(4) 0.104(7) 0.006(4) -0.019(4) -0.015(3)
N2 0.063(4) 0.074(4) 0.056(4) -0.002(4) -0.004(3) 0.005(3)
N3 0.082(5) 0.109(6) 0.121(7) 0.013(5) 0.033(5) -0.010(5)
N4 0.073(5) 0.104(6) 0.083(5) -0.028(5) 0.000(4) 0.001(4)

loop_
_atom_type_symbol
_atom_type_description
_atom_type_scat_dispersion_real
_atom_type_scat_dispersion_imag
_atom_type_scat_source
C C 0.0033 0.0016 'International Tables Vol C Tables 4.2.6.8 and 6.1.1.4'
H H 0.0000 0.0000 'International Tables Vol C Tables 4.2.6.8 and 6.1.1.4'
N N 0.0061 0.0033 'International Tables Vol C Tables 4.2.6.8 and 6.1.1.4'
O O 0.0106 0.0060 'International Tables Vol C Tables 4.2.6.8 and 6.1.1.4'

loop_
_geom_angle_atom_site_label_1
_geom_angle_atom_site_label_2
_geom_angle_atom_site_label_3
_geom_angle
N6 C3 N10 114.8(6)
N7 C3 N6 138.3(6)
N7 C3 N10 106.9(5)
N7 C4 N8 120.7(6)
N9 C4 N7 120.5(6)
N9 C4 N8 118.8(6)
N10 C5 N11 111.7(5)
N10 C5 N12 111.1(7)
N10 C5 N13 110.2(5)
N11 C5 N12 110.8(6)
N13 C5 N11 106.1(6)
N13 C5 N12 106.7(5)
O1 N5 N6 124.2(6)
O1 N5 O2 119.9(7)
O2 N5 N6 115.8(7)
N5 N6 C3 117.3(6)
C3 N7 C4 102.4(5)
O3 N8 C4 117.9(7)
O3 N8 O4 123.9(7)
O4 N8 C4 118.2(7)
C4 N9 N10 98.8(5)
C3 N10 C5 127.2(6)
N9 N10 C3 111.4(5)
N9 N10 C5 121.5(5)
O5 N11 C5 115.9(7)
O6 N11 C5 116.4(8)
O6 N11 O5 127.5(9)
O7 N12 C5 116.1(9)
O7 N12 O8 129.3(9)
O8 N12 C5 114.5(8)
O9 N13 C5 117.5(7)
O9 N13 O10 127.9(8)
O10 N13 C5 114.5(8)
N19 C8 N23 114.7(6)
N20 C8 N19 136.4(6)
N20 C8 N23 108.9(6)
N20 C9 N21 121.0(6)
N22 C9 N20 118.9(6)
N22 C9 N21 120.1(6)
N23 C10 N24 112.1(6)
N23 C10 N25 112.0(8)
N23 C10 N26 109.6(6)
N24 C10 N26 105.9(6)
N25 C10 N24 111.0(8)
N25 C10 N26 106.0(5)
O11 N18 N19 123.0(6)
O12 N18 N19 116.7(7)
O12 N18 O11 120.4(7)
N18 N19 C8 117.5(6)
C8 N20 C9 102.5(5)
O13 N21 C9 116.2(6)
O14 N21 C9 117.9(7)
O14 N21 O13 125.9(7)
C9 N22 N23 99.8(5)
C8 N23 N22 109.9(6)
C10 N23 C8 127.7(6)
C10 N23 N22 122.3(6)
O17 N24 C10 116.8(8)
O17 N24 O18 124.5(9)
O18 N24 C10 118.0(8)
O15 N25 C10 116.3(10)
O15 N25 O16 129.9(12)
O16 N25 C10 113.7(13)
O19 N26 C10 116.4(7)
O19 N26 O20 128.5(8)
O20 N26 C10 115.1(7)
N15 C6 H6 124.9
N16 C6 H6 124.9
N16 C6 N15 110.2(8)
N15 C7 H7 126.5
N17 C7 H7 126.5
N17 C7 N15 107.1(7)
H14A N14 H14B 109.4
N15 N14 H14A 110.0
N15 N14 H14B 109.3
C6 N15 N14 130.0(7)
C7 N15 C6 106.5(7)
C7 N15 N14 123.5(7)
C6 N16 N17 103.3(7)
C7 N17 N16 113.0(7)
C7 N17 H17 130(6)
N16 N17 H17 117(6)
N2 C1 H1 124.3
N3 C1 H1 124.3
N3 C1 N2 111.3(9)
N2 C2 H2 126.8
N2 C2 N4 106.4(9)
N4 C2 H2 126.8
H1A N1 H1B 109.2
N2 N1 H1A 108.4
N2 N1 H1B 110.3
C1 N2 N1 128.5(8)
C2 N2 C1 108.2(8)
C2 N2 N1 123.3(8)
C1 N3 N4 101.8(7)
C2 N4 N3 112.2(8)
C2 N4 H4 123.9
N3 N4 H4 123.9

loop_
_geom_bond_atom_site_label_1
_geom_bond_atom_site_label_2
_geom_bond_distance
C3 N6 1.333(8)
C3 N7 1.330(8)
C3 N10 1.392(8)
C4 N7 1.337(8)
C4 N8 1.462(9)
C4 N9 1.288(8)
C5 N10 1.398(9)
C5 N11 1.542(11)
C5 N12 1.547(10)
C5 N13 1.535(10)
N5 N6 1.319(9)
N5 O1 1.231(8)
N5 O2 1.253(8)
N8 O3 1.199(8)
N8 O4 1.216(9)
N9 N10 1.374(7)
N11 O5 1.198(8)
N11 O6 1.186(10)
N12 O7 1.189(11)
N12 O8 1.191(11)
N13 O9 1.178(10)
N13 O10 1.207(9)
C8 N19 1.346(9)
C8 N20 1.321(9)
C8 N23 1.380(8)
C9 N20 1.348(9)
C9 N21 1.466(9)
C9 N22 1.300(9)
C10 N23 1.363(9)
C10 N24 1.542(11)
C10 N25 1.537(12)
C10 N26 1.561(10)
N18 N19 1.322(8)
N18 O11 1.224(8)
N18 O12 1.215(8)
N21 O13 1.218(9)
N21 O14 1.192(9)
N22 N23 1.390(8)
N24 O17 1.189(10)
N24 O18 1.205(10)
N25 O15 1.148(14)
N25 O16 1.213(15)
N26 O19 1.191(9)
N26 O20 1.203(9)
C6 H6 0.9300
C6 N15 1.338(10)
C6 N16 1.318(12)
C7 H7 0.9300
C7 N15 1.321(10)
C7 N17 1.271(10)
N14 H14A 0.8609
N14 H14B 0.8613
N14 N15 1.394(8)
N16 N17 1.330(10)
N17 H17 0.89(3)
C1 H1 0.9300
C1 N2 1.330(11)
C1 N3 1.318(13)
C2 H2 0.9300
C2 N2 1.278(10)
C2 N4 1.318(11)
N1 H1A 0.8620
N1 H1B 0.8625
N1 N2 1.385(9)
N3 N4 1.343(12)
N4 H4 0.8600

loop_
_twin_individual_id
_twin_individual_mass_fraction_refined
1 1(3)
2 0(3)
